data_2227610
loop_
_publ_author_name
'Muller, Alfred'
'Meijboom, Reinout'

_publ_section_title
;
 <i>trans</i>-Dichloridobis[tris(4-methoxyphenyl)phosphane]palladium(II)
 toluene solvate
;
_journal_coeditor_code HG2723
_journal_issue 11
_journal_name_full 'Acta Crystallographica Section E'
_journal_page_first m1420
_journal_paper_doi 10.1107/S1600536810040912
_journal_volume 66
_journal_year 2010
_chemical_formula_iupac '[Pd Cl2 (C21 H21 O3 P)2] , C7 H8'
_chemical_formula_moiety 'C42 H42 Cl2 O6 P2 Pd, C7 H8'
_chemical_formula_sum 'C49 H50 Cl2 O6 P2 Pd'
_chemical_formula_weight 974.13
_chemical_name_systematic
;
<i>trans</i>-Dichloridobis[tris(4-methoxyphenyl)phosphane]palladium(II) toluene
monosolvate
;
_space_group_IT_number 2
_symmetry_cell_setting triclinic
_symmetry_space_group_name_Hall '-P 1'
_symmetry_space_group_name_H-M 'P -1'
_atom_sites_solution_hydrogens geom
_atom_sites_solution_primary direct
_atom_sites_solution_secondary difmap
_audit_creation_method 'WinGX routine CIF_UPDATE'
_cell_angle_alpha 85.666(2)
_cell_angle_beta 78.762(2)
_cell_angle_gamma 75.919(2)
_cell_formula_units_Z 1
_cell_length_a 7.8545(4)
_cell_length_b 12.1231(7)
_cell_length_c 12.4024(8)
_cell_measurement_reflns_used 5142
_cell_measurement_temperature 100(2)
_cell_measurement_theta_max 28.29
_cell_measurement_theta_min 2.37
_cell_volume 1123.03(11)
_computing_cell_refinement 'SAINT-Plus (Bruker, 2004)'
_computing_data_collection 'APEX2 (Bruker, 2005)'
_computing_data_reduction 'SAINT-Plus and XPREP (Bruker, 2004)'
_computing_molecular_graphics 'DIAMOND (Brandenburg & Putz, 2005)'
_computing_publication_material 'WinGX (Farrugia, 1999)'
_computing_structure_refinement 'SHELXL97 (Sheldrick, 2008)'
_computing_structure_solution 'SIR97 (Altomare <i>et al.</i>, 1999)'
_diffrn_ambient_temperature 100(2)
_diffrn_detector_area_resol_mean 8.4
_diffrn_measured_fraction_theta_full 0.998
_diffrn_measured_fraction_theta_max 0.998
_diffrn_measurement_device_type
;
Bruker X8 APEXII 4K Kappa CCD
;
_diffrn_measurement_method '\f and \w'
_diffrn_radiation_monochromator graphite
_diffrn_radiation_type MoK\a
_diffrn_radiation_wavelength 0.71073
_diffrn_reflns_av_R_equivalents 0.037
_diffrn_reflns_limit_h_max 10
_diffrn_reflns_limit_h_min -10
_diffrn_reflns_limit_k_max 16
_diffrn_reflns_limit_k_min -16
_diffrn_reflns_limit_l_max 16
_diffrn_reflns_limit_l_min -16
_diffrn_reflns_number 19639
_diffrn_reflns_theta_full 28.31
_diffrn_reflns_theta_max 28.31
_diffrn_reflns_theta_min 2.37
_diffrn_standards_decay_% 0
_diffrn_standards_interval_count 0
_diffrn_standards_interval_time 0
_diffrn_standards_number 0
_exptl_absorpt_coefficient_mu 0.652
_exptl_absorpt_correction_T_max 0.9497
_exptl_absorpt_correction_T_min 0.8436
_exptl_absorpt_correction_type multi-scan
_exptl_absorpt_process_details
;
(SADABS; Bruker, 2004)
;
_exptl_crystal_colour yellow
_exptl_crystal_density_diffrn 1.44
_exptl_crystal_density_method 'not measured'
_exptl_crystal_description plate
_exptl_crystal_F_000 502
_exptl_crystal_size_max 0.27
_exptl_crystal_size_mid 0.2
_exptl_crystal_size_min 0.08
_refine_diff_density_max 1.275
_refine_diff_density_min -0.669
_refine_ls_extinction_method none
_refine_ls_goodness_of_fit_ref 1.055
_refine_ls_hydrogen_treatment constr
_refine_ls_matrix_type full
_refine_ls_number_parameters 273
_refine_ls_number_reflns 5573
_refine_ls_number_restraints 4
_refine_ls_restrained_S_all 1.057
_refine_ls_R_factor_all 0.0322
_refine_ls_R_factor_gt 0.0294
_refine_ls_shift/su_max 0
_refine_ls_shift/su_mean 0
_refine_ls_structure_factor_coef Fsqd
_refine_ls_weighting_details 'calc w=1/[\s^2^(Fo^2^)+(0.0261P)^2^+1.1970P] where P=(Fo^2^+2Fc^2^)/3'
_refine_ls_weighting_scheme calc
_refine_ls_wR_factor_ref 0.0739
_reflns_number_gt 5169
_reflns_number_total 5573
_reflns_threshold_expression >2\s(I)
_cod_data_source_file hg2723.cif
_cod_data_source_block I
_cod_database_code 2227610
_cod_database_fobs_code 2227610

loop_
_symmetry_equiv_pos_as_xyz
'x, y, z'
'-x, -y, -z'

loop_
_atom_site_type_symbol
_atom_site_label
_atom_site_fract_x
_atom_site_fract_y
_atom_site_fract_z
_atom_site_U_iso_or_equiv
_atom_site_adp_type
_atom_site_calc_flag
_atom_site_refinement_flags
_atom_site_occupancy
_atom_site_disorder_assembly
_atom_site_disorder_group
Pd Pd 0.5 0.5 0.5 0.01073(6) Uani d S 1 . .
P P 0.32288(6) 0.43533(4) 0.65434(4) 0.01130(9) Uani d . 1 . .
Cl Cl 0.44125(6) 0.67186(4) 0.58287(4) 0.01752(10) Uani d . 1 . .
C C11 0.2359(2) 0.31163(15) 0.64258(14) 0.0129(3) Uani d . 1 . .
C C12 0.3519(2) 0.20484(15) 0.62301(15) 0.0150(3) Uani d . 1 . .
H H12 0.4766 0.1972 0.6168 0.018 Uiso calc R 1 . .
C C13 0.2882(2) 0.10942(15) 0.61244(15) 0.0162(3) Uani d . 1 . .
H H13 0.3689 0.0375 0.599 0.019 Uiso calc R 1 . .
C C14 0.1045(3) 0.11999(16) 0.62176(16) 0.0179(4) Uani d . 1 . .
C C15 -0.0126(3) 0.22615(16) 0.64053(17) 0.0198(4) Uani d . 1 . .
H H15 -0.1373 0.2339 0.6462 0.024 Uiso calc R 1 . .
C C16 0.0528(2) 0.32029(15) 0.65097(15) 0.0159(3) Uani d . 1 . .
H H16 -0.0282 0.3922 0.6641 0.019 Uiso calc R 1 . .
C C21 0.1254(2) 0.54510(14) 0.70174(14) 0.0124(3) Uani d . 1 . .
C C22 0.0282(2) 0.60449(16) 0.62413(15) 0.0161(3) Uani d . 1 . .
H H22 0.0638 0.5836 0.5493 0.019 Uiso calc R 1 . .
C C23 -0.1195(2) 0.69346(15) 0.65361(15) 0.0163(3) Uani d . 1 . .
H H23 -0.187 0.7315 0.6002 0.02 Uiso calc R 1 . .
C C24 -0.1672(2) 0.72600(15) 0.76289(15) 0.0159(3) Uani d . 1 . .
C C25 -0.0732(3) 0.66642(16) 0.84167(15) 0.0180(4) Uani d . 1 . .
H H25 -0.1083 0.6878 0.9163 0.022 Uiso calc R 1 . .
C C26 0.0716(2) 0.57583(15) 0.81157(15) 0.0151(3) Uani d . 1 . .
H H26 0.1343 0.5347 0.8658 0.018 Uiso calc R 1 . .
C C31 0.4441(2) 0.39989(15) 0.76733(14) 0.0131(3) Uani d . 1 . .
C C32 0.3972(3) 0.32619(17) 0.85375(15) 0.0186(4) Uani d . 1 . .
H H32 0.3015 0.2914 0.8524 0.022 Uiso calc R 1 . .
C C33 0.4873(3) 0.30242(17) 0.94193(16) 0.0194(4) Uani d . 1 . .
H H33 0.4539 0.2516 0.9999 0.023 Uiso calc R 1 . .
C C34 0.6271(2) 0.35369(16) 0.94457(15) 0.0169(4) Uani d . 1 . .
C C35 0.6740(3) 0.42844(16) 0.85931(15) 0.0180(4) Uani d . 1 . .
H H35 0.7683 0.4642 0.8614 0.022 Uiso calc R 1 . .
C C36 0.5843(2) 0.45100(16) 0.77175(15) 0.0161(3) Uani d . 1 . .
H H36 0.6181 0.5018 0.7139 0.019 Uiso calc R 1 . .
C C1 0.1436(3) -0.07965(17) 0.6040(2) 0.0291(5) Uani d . 1 . .
H H1A 0.2311 -0.082 0.5355 0.044 Uiso calc R 1 . .
H H1B 0.0727 -0.1355 0.602 0.044 Uiso calc R 1 . .
H H1C 0.206 -0.0977 0.6665 0.044 Uiso calc R 1 . .
O O1 0.0278(2) 0.03200(12) 0.61544(14) 0.0259(3) Uani d . 1 . .
C C2 -0.3886(3) 0.88867(18) 0.72033(18) 0.0257(4) Uani d . 1 . .
H H2A -0.3003 0.9208 0.6689 0.039 Uiso calc R 1 . .
H H2B -0.4815 0.9505 0.7574 0.039 Uiso calc R 1 . .
H H2C -0.4428 0.8442 0.6799 0.039 Uiso calc R 1 . .
O O2 -0.30260(18) 0.81656(12) 0.80035(12) 0.0217(3) Uani d . 1 . .
C C3 0.6746(3) 0.2635(2) 1.11707(17) 0.0274(5) Uani d . 1 . .
H H3A 0.5497 0.2941 1.1507 0.041 Uiso calc R 1 . .
H H3B 0.7509 0.2604 1.1716 0.041 Uiso calc R 1 . .
H H3C 0.6883 0.1867 1.0916 0.041 Uiso calc R 1 . .
O O3 0.7257(2) 0.33564(13) 1.02543(11) 0.0231(3) Uani d . 1 . .
C C01 0.7355(9) -0.0476(6) 1.0145(5) 0.0481(14) Uiso d PD 0.5 . .
H H01A 0.7192 -0.1018 1.0762 0.072 Uiso calc PR 0.5 . .
H H01B 0.734 -0.0824 0.946 0.072 Uiso calc PR 0.5 . .
H H01C 0.6386 0.0211 1.0261 0.072 Uiso calc PR 0.5 . .
C C02 0.9034(10) -0.0180(6) 1.0076(6) 0.0624(18) Uiso d PD 0.5 . .
C C03 0.9981(10) -0.0566(5) 1.0829(5) 0.0409(14) Uiso d PD 0.5 . .
H H03 0.9624 -0.1095 1.1379 0.049 Uiso calc PR 0.5 . .
C C04 1.1548(11) -0.0191(6) 1.0822(6) 0.0619(18) Uiso d PD 0.5 . .
H H04 1.2331 -0.0426 1.1334 0.074 Uiso calc PR 0.5 . .
C C05 1.1757(14) 0.0568(8) 0.9956(8) 0.074(2) Uiso d PD 0.5 . .
H H05 1.2674 0.0949 0.9974 0.088 Uiso calc PR 0.5 . .
C C06 1.0987(9) 0.0869(6) 0.9139(6) 0.0521(15) Uiso d PD 0.5 . .
H H06 1.1435 0.1327 0.8548 0.063 Uiso calc PR 0.5 . .
C C07 0.9368(10) 0.0471(5) 0.9159(5) 0.0410(14) Uiso d PD 0.5 . .
H H07 0.865 0.0644 0.8607 0.049 Uiso calc PR 0.5 . .

loop_
_atom_site_aniso_label
_atom_site_aniso_U_11
_atom_site_aniso_U_22
_atom_site_aniso_U_33
_atom_site_aniso_U_12
_atom_site_aniso_U_13
_atom_site_aniso_U_23
Pd 0.01295(9) 0.00955(9) 0.00981(9) -0.00301(6) -0.00176(6) -0.00060(6)
P 0.0125(2) 0.0109(2) 0.0107(2) -0.00299(16) -0.00240(15) 0.00014(15)
Cl 0.0238(2) 0.0120(2) 0.0163(2) -0.00615(16) 0.00094(16) -0.00323(15)
C11 0.0160(8) 0.0127(8) 0.0108(7) -0.0056(6) -0.0026(6) 0.0017(6)
C12 0.0149(8) 0.0147(8) 0.0157(8) -0.0044(7) -0.0034(6) 0.0012(6)
C13 0.0194(9) 0.0117(8) 0.0172(8) -0.0027(7) -0.0046(7) 0.0009(6)
C14 0.0232(9) 0.0140(8) 0.0196(9) -0.0072(7) -0.0086(7) 0.0018(7)
C15 0.0156(9) 0.0180(9) 0.0278(10) -0.0054(7) -0.0070(7) -0.0003(7)
C16 0.0155(8) 0.0136(8) 0.0186(9) -0.0020(7) -0.0046(7) -0.0010(7)
C21 0.0119(8) 0.0110(8) 0.0148(8) -0.0034(6) -0.0029(6) 0.0002(6)
C22 0.0189(9) 0.0165(9) 0.0132(8) -0.0034(7) -0.0042(7) -0.0008(6)
C23 0.0173(9) 0.0148(8) 0.0172(8) -0.0023(7) -0.0073(7) 0.0017(7)
C24 0.0126(8) 0.0145(8) 0.0208(9) -0.0033(6) -0.0028(7) -0.0022(7)
C25 0.0173(9) 0.0212(9) 0.0147(8) -0.0021(7) -0.0025(7) -0.0039(7)
C26 0.0153(8) 0.0161(8) 0.0141(8) -0.0023(7) -0.0045(6) -0.0003(6)
C31 0.0134(8) 0.0138(8) 0.0115(8) -0.0016(6) -0.0033(6) -0.0005(6)
C32 0.0196(9) 0.0223(9) 0.0173(9) -0.0108(7) -0.0056(7) 0.0043(7)
C33 0.0233(10) 0.0206(9) 0.0174(9) -0.0104(8) -0.0067(7) 0.0049(7)
C34 0.0180(9) 0.0192(9) 0.0147(8) -0.0041(7) -0.0055(7) -0.0014(7)
C35 0.0172(9) 0.0210(9) 0.0185(9) -0.0088(7) -0.0054(7) 0.0012(7)
C36 0.0166(8) 0.0170(9) 0.0150(8) -0.0052(7) -0.0032(7) 0.0024(7)
C1 0.0310(11) 0.0126(9) 0.0482(14) -0.0063(8) -0.0169(10) 0.0006(9)
O1 0.0244(7) 0.0132(7) 0.0448(9) -0.0067(6) -0.0144(7) -0.0006(6)
C2 0.0239(10) 0.0197(10) 0.0302(11) 0.0043(8) -0.0088(8) -0.0007(8)
O2 0.0191(7) 0.0194(7) 0.0228(7) 0.0045(5) -0.0052(5) -0.0033(5)
C3 0.0359(12) 0.0337(12) 0.0201(10) -0.0178(10) -0.0149(9) 0.0094(8)
O3 0.0266(7) 0.0310(8) 0.0178(7) -0.0141(6) -0.0122(6) 0.0064(6)

loop_
_atom_type_symbol
_atom_type_description
_atom_type_scat_dispersion_real
_atom_type_scat_dispersion_imag
_atom_type_scat_source
C C 0.0033 0.0016 'International Tables Vol C Tables 4.2.6.8 and 6.1.1.4'
H H 0 0 'International Tables Vol C Tables 4.2.6.8 and 6.1.1.4'
O O 0.0106 0.006 'International Tables Vol C Tables 4.2.6.8 and 6.1.1.4'
P P 0.1023 0.0942 'International Tables Vol C Tables 4.2.6.8 and 6.1.1.4'
Cl Cl 0.1484 0.1585 'International Tables Vol C Tables 4.2.6.8 and 6.1.1.4'
Pd Pd -0.9988 1.0072 'International Tables Vol C Tables 4.2.6.8 and 6.1.1.4'

loop_
_geom_angle_atom_site_label_1
_geom_angle_atom_site_label_2
_geom_angle_atom_site_label_3
_geom_angle_site_symmetry_1
_geom_angle_site_symmetry_3
_geom_angle
_geom_angle_publ_flag
Cl Pd Cl . 2_666 180 ?
Cl Pd P . 2_666 91.578(15) ?
Cl Pd P 2_666 2_666 88.422(15) ?
Cl Pd P . . 88.422(15) ?
Cl Pd P 2_666 . 91.578(15) ?
P Pd P 2_666 . 180.00(2) ?
C21 P C31 . . 106.76(8) ?
C21 P C11 . . 103.93(8) ?
C31 P C11 . . 105.02(8) ?
C21 P Pd . . 110.78(6) ?
C31 P Pd . . 110.54(6) ?
C11 P Pd . . 118.96(6) ?
C12 C11 C16 . . 118.07(16) ?
C12 C11 P . . 120.39(14) ?
C16 C11 P . . 121.53(13) ?
C13 C12 C11 . . 121.28(17) ?
C13 C12 H12 . . 119.4 ?
C11 C12 H12 . . 119.4 ?
C12 C13 C14 . . 119.65(17) ?
C12 C13 H13 . . 120.2 ?
C14 C13 H13 . . 120.2 ?
O1 C14 C15 . . 115.85(17) ?
O1 C14 C13 . . 124.46(17) ?
C15 C14 C13 . . 119.68(17) ?
C16 C15 C14 . . 120.00(18) ?
C16 C15 H15 . . 120 ?
C14 C15 H15 . . 120 ?
C15 C16 C11 . . 121.33(17) ?
C15 C16 H16 . . 119.3 ?
C11 C16 H16 . . 119.3 ?
C22 C21 C26 . . 118.89(16) ?
C22 C21 P . . 118.30(13) ?
C26 C21 P . . 122.75(14) ?
C23 C22 C21 . . 121.52(17) ?
C23 C22 H22 . . 119.2 ?
C21 C22 H22 . . 119.2 ?
C22 C23 C24 . . 118.83(17) ?
C22 C23 H23 . . 120.6 ?
C24 C23 H23 . . 120.6 ?
O2 C24 C25 . . 115.53(16) ?
O2 C24 C23 . . 124.16(17) ?
C25 C24 C23 . . 120.30(17) ?
C26 C25 C24 . . 120.24(17) ?
C26 C25 H25 . . 119.9 ?
C24 C25 H25 . . 119.9 ?
C25 C26 C21 . . 120.14(17) ?
C25 C26 H26 . . 119.9 ?
C21 C26 H26 . . 119.9 ?
C32 C31 C36 . . 118.22(16) ?
C32 C31 P . . 121.90(14) ?
C36 C31 P . . 119.82(13) ?
C33 C32 C31 . . 121.47(17) ?
C33 C32 H32 . . 119.3 ?
C31 C32 H32 . . 119.3 ?
C32 C33 C34 . . 119.46(17) ?
C32 C33 H33 . . 120.3 ?
C34 C33 H33 . . 120.3 ?
O3 C34 C35 . . 115.85(17) ?
O3 C34 C33 . . 124.53(17) ?
C35 C34 C33 . . 119.62(17) ?
C36 C35 C34 . . 120.49(17) ?
C36 C35 H35 . . 119.8 ?
C34 C35 H35 . . 119.8 ?
C35 C36 C31 . . 120.74(17) ?
C35 C36 H36 . . 119.6 ?
C31 C36 H36 . . 119.6 ?
O1 C1 H1A . . 109.5 ?
O1 C1 H1B . . 109.5 ?
H1A C1 H1B . . 109.5 ?
O1 C1 H1C . . 109.5 ?
H1A C1 H1C . . 109.5 ?
H1B C1 H1C . . 109.5 ?
C14 O1 C1 . . 117.21(16) ?
O2 C2 H2A . . 109.5 ?
O2 C2 H2B . . 109.5 ?
H2A C2 H2B . . 109.5 ?
O2 C2 H2C . . 109.5 ?
H2A C2 H2C . . 109.5 ?
H2B C2 H2C . . 109.5 ?
C24 O2 C2 . . 117.50(15) ?
O3 C3 H3A . . 109.5 ?
O3 C3 H3B . . 109.5 ?
H3A C3 H3B . . 109.5 ?
O3 C3 H3C . . 109.5 ?
H3A C3 H3C . . 109.5 ?
H3B C3 H3C . . 109.5 ?
C34 O3 C3 . . 117.05(15) ?
C02 C01 H01A . . 109.5 ?
C02 C01 H01B . . 109.5 ?
H01A C01 H01B . . 109.5 ?
C02 C01 H01C . . 109.5 ?
H01A C01 H01C . . 109.5 ?
H01B C01 H01C . . 109.5 ?
C03 C02 C07 . . 130.7(7) ?
C03 C02 C01 . . 119.1(7) ?
C07 C02 C01 . . 110.2(7) ?
C02 C03 C04 . . 119.2(7) ?
C02 C03 H03 . . 120.4 ?
C04 C03 H03 . . 120.4 ?
C05 C04 C03 . . 108.9(8) ?
C05 C04 H04 . . 125.5 ?
C03 C04 H04 . . 125.5 ?
C06 C05 C04 . . 133.6(10) ?
C06 C05 H05 . . 113.2 ?
C04 C05 H05 . . 113.2 ?
C05 C06 C07 . . 116.0(8) ?
C05 C06 H06 . . 122 ?
C07 C06 H06 . . 122 ?
C02 C07 C06 . . 110.4(7) ?
C02 C07 H07 . . 124.8 ?
C06 C07 H07 . . 124.8 ?

loop_
_geom_bond_atom_site_label_1
_geom_bond_atom_site_label_2
_geom_bond_site_symmetry_2
_geom_bond_distance
_geom_bond_publ_flag
Pd Cl . 2.2981(4) ?
Pd Cl 2_666 2.2981(4) ?
Pd P 2_666 2.3409(4) ?
Pd P . 2.3409(4) ?
P C21 . 1.8112(17) ?
P C31 . 1.8124(18) ?
P C11 . 1.8185(18) ?
C11 C12 . 1.397(2) ?
C11 C16 . 1.400(2) ?
C12 C13 . 1.391(2) ?
C12 H12 . 0.95 ?
C13 C14 . 1.399(3) ?
C13 H13 . 0.95 ?
C14 O1 . 1.360(2) ?
C14 C15 . 1.394(3) ?
C15 C16 . 1.384(3) ?
C15 H15 . 0.95 ?
C16 H16 . 0.95 ?
C21 C22 . 1.394(2) ?
C21 C26 . 1.396(2) ?
C22 C23 . 1.389(3) ?
C22 H22 . 0.95 ?
C23 C24 . 1.394(3) ?
C23 H23 . 0.95 ?
C24 O2 . 1.367(2) ?
C24 C25 . 1.391(3) ?
C25 C26 . 1.389(2) ?
C25 H25 . 0.95 ?
C26 H26 . 0.95 ?
C31 C32 . 1.394(2) ?
C31 C36 . 1.400(3) ?
C32 C33 . 1.391(3) ?
C32 H32 . 0.95 ?
C33 C34 . 1.393(3) ?
C33 H33 . 0.95 ?
C34 O3 . 1.356(2) ?
C34 C35 . 1.393(3) ?
C35 C36 . 1.382(3) ?
C35 H35 . 0.95 ?
C36 H36 . 0.95 ?
C1 O1 . 1.435(2) ?
C1 H1A . 0.98 ?
C1 H1B . 0.98 ?
C1 H1C . 0.98 ?
C2 O2 . 1.431(2) ?
C2 H2A . 0.98 ?
C2 H2B . 0.98 ?
C2 H2C . 0.98 ?
C3 O3 . 1.435(2) ?
C3 H3A . 0.98 ?
C3 H3B . 0.98 ?
C3 H3C . 0.98 ?
C01 C02 . 1.434(10) ?
C01 H01A . 0.98 ?
C01 H01B . 0.98 ?
C01 H01C . 0.98 ?
C02 C03 . 1.296(10) ?
C02 C07 . 1.353(10) ?
C03 C04 . 1.410(10) ?
C03 H03 . 0.95 ?
C04 C05 . 1.372(12) ?
C04 H04 . 0.95 ?
C05 C06 . 1.265(11) ?
C05 H05 . 0.95 ?
C06 C07 . 1.462(9) ?
C06 H06 . 0.95 ?
C07 H07 . 0.95 ?

loop_
_geom_hbond_atom_site_label_D
_geom_hbond_atom_site_label_H
_geom_hbond_atom_site_label_A
_geom_hbond_site_symmetry_A
_geom_hbond_distance_DH
_geom_hbond_distance_HA
_geom_hbond_distance_DA
_geom_hbond_angle_DHA
C01 H01B O2 1_645 0.98 2.36 3.327(7) 170.1
C3 H3A O2 2_567 0.98 2.57 3.255(3) 126.6
C36 H36 Cl . 0.95 2.79 3.5402(19) 136.1

loop_
_geom_torsion_atom_site_label_1
_geom_torsion_atom_site_label_2
_geom_torsion_atom_site_label_3
_geom_torsion_atom_site_label_4
_geom_torsion_site_symmetry_1
_geom_torsion_site_symmetry_2
_geom_torsion_site_symmetry_3
_geom_torsion_site_symmetry_4
_geom_torsion
_geom_torsion_publ_flag
Cl Pd P C21 . . . . 40.71(6) ?
Cl Pd P C21 2_666 . . . -139.29(6) ?
Cl Pd P C31 . . . . -77.43(6) ?
Cl Pd P C31 2_666 . . . 102.57(6) ?
Cl Pd P C11 . . . . 160.99(7) ?
Cl Pd P C11 2_666 . . . -19.01(7) ?
C21 P C11 C12 . . . . -170.72(14) ?
C31 P C11 C12 . . . . -58.74(16) ?
Pd P C11 C12 . . . . 65.57(16) ?
C21 P C11 C16 . . . . 10.31(17) ?
C31 P C11 C16 . . . . 122.28(15) ?
Pd P C11 C16 . . . . -113.40(14) ?
C16 C11 C12 C13 . . . . -0.2(3) ?
P C11 C12 C13 . . . . -179.23(14) ?
C11 C12 C13 C14 . . . . -0.1(3) ?
C12 C13 C14 O1 . . . . -178.36(18) ?
C12 C13 C14 C15 . . . . 0.6(3) ?
O1 C14 C15 C16 . . . . 178.38(18) ?
C13 C14 C15 C16 . . . . -0.6(3) ?
C14 C15 C16 C11 . . . . 0.3(3) ?
C12 C11 C16 C15 . . . . 0.1(3) ?
P C11 C16 C15 . . . . 179.15(15) ?
C31 P C21 C22 . . . . 166.77(14) ?
C11 P C21 C22 . . . . -82.53(15) ?
Pd P C21 C22 . . . . 46.36(15) ?
C31 P C21 C26 . . . . -10.31(17) ?
C11 P C21 C26 . . . . 100.39(16) ?
Pd P C21 C26 . . . . -130.73(14) ?
C26 C21 C22 C23 . . . . 0.4(3) ?
P C21 C22 C23 . . . . -176.82(14) ?
C21 C22 C23 C24 . . . . 2.2(3) ?
C22 C23 C24 O2 . . . . 175.75(17) ?
C22 C23 C24 C25 . . . . -3.2(3) ?
O2 C24 C25 C26 . . . . -177.36(17) ?
C23 C24 C25 C26 . . . . 1.6(3) ?
C24 C25 C26 C21 . . . . 0.9(3) ?
C22 C21 C26 C25 . . . . -1.9(3) ?
P C21 C26 C25 . . . . 175.13(14) ?
C21 P C31 C32 . . . . 81.11(16) ?
C11 P C31 C32 . . . . -28.83(17) ?
Pd P C31 C32 . . . . -158.32(14) ?
C21 P C31 C36 . . . . -96.04(15) ?
C11 P C31 C36 . . . . 154.02(14) ?
Pd P C31 C36 . . . . 24.53(16) ?
C36 C31 C32 C33 . . . . -0.7(3) ?
P C31 C32 C33 . . . . -177.86(15) ?
C31 C32 C33 C34 . . . . 0.4(3) ?
C32 C33 C34 O3 . . . . -179.07(18) ?
C32 C33 C34 C35 . . . . 0.4(3) ?
O3 C34 C35 C36 . . . . 178.74(17) ?
C33 C34 C35 C36 . . . . -0.7(3) ?
C34 C35 C36 C31 . . . . 0.4(3) ?
C32 C31 C36 C35 . . . . 0.3(3) ?
P C31 C36 C35 . . . . 177.54(14) ?
C15 C14 O1 C1 . . . . -175.70(19) ?
C13 C14 O1 C1 . . . . 3.3(3) ?
C25 C24 O2 C2 . . . . 172.50(17) ?
C23 C24 O2 C2 . . . . -6.5(3) ?
C35 C34 O3 C3 . . . . 176.95(18) ?
C33 C34 O3 C3 . . . . -3.6(3) ?
C07 C02 C03 C04 . . . . 7.9(11) ?
C01 C02 C03 C04 . . . . -174.1(6) ?
C02 C03 C04 C05 . . . . 0.4(9) ?
C03 C04 C05 C06 . . . . -9.8(14) ?
C04 C05 C06 C07 . . . . 10.3(14) ?
C03 C02 C07 C06 . . . . -7.4(10) ?
C01 C02 C07 C06 . . . . 174.4(5) ?
C05 C06 C07 C02 . . . . -1.1(9) ?
